data_2221176
loop_
_publ_author_name
'Bouacida, Sofiane'
'Belhouas, Ratiba'
'Kechout, Habiba'
'Merazig, Hocine'
'B\'enard-Rocherull\'e, Patricia'

_publ_section_title
;
 3,4-Dimethylanilinium chloride monohydrate
;
_journal_coeditor_code RZ2296
_journal_issue 3
_journal_name_full 'Acta Crystallographica Section E'
_journal_page_first o628
_journal_page_last o629
_journal_paper_doi 10.1107/S1600536809006072
_journal_volume 65
_journal_year 2009
_chemical_formula_iupac 'C8 H12 N +, Cl -, H2 O'
_chemical_formula_moiety 'C8 H12 N +, Cl -, H2 O'
_chemical_formula_structural 'C8 H14 Cl N O'
_chemical_formula_sum 'C8 H14 Cl N O'
_chemical_formula_weight 175.65
_chemical_name_systematic
;
3,4-Dimethylanilinium chloride monohydrate
;
_space_group_IT_number 29
_symmetry_cell_setting orthorhombic
_symmetry_space_group_name_Hall 'P 2c -2ac'
_symmetry_space_group_name_H-M 'P c a 21'
_cell_angle_alpha 90
_cell_angle_beta 90
_cell_angle_gamma 90
_cell_formula_units_Z 4
_cell_length_a 18.230(18)
_cell_length_b 6.7854(14)
_cell_length_c 7.916(2)
_cell_measurement_reflns_used 9401
_cell_measurement_temperature 295(2)
_cell_measurement_theta_max 27.5
_cell_measurement_theta_min 3.74
_cell_volume 979.2(10)
_computing_cell_refinement 'SCALEPACK (Otwinowski & Minor, 1997)'
_computing_data_collection 'COLLECT (Nonius, 1998)'
_computing_data_reduction 'DENZO and SCALEPACK (Otwinowski & Minor, 1997)'
_computing_molecular_graphics 'ORTEP-3 (Farrugia, 1997) and DIAMOND (Brandenburg <i>et al.</i>, 2001)'
_computing_publication_material 'WinGX (Farrugia, 1999)'
_computing_structure_refinement 'SHELXL97 (Sheldrick, 2008)'
_computing_structure_solution 'SIR2002 (Burla <i>et al.</i>, 2003)'
_diffrn_ambient_temperature 295(2)
_diffrn_measured_fraction_theta_full 0.996
_diffrn_measured_fraction_theta_max 0.996
_diffrn_measurement_device '95mm CCD camera on \k-goniostat'
_diffrn_measurement_device_type 'Enraf--Nonius KappaCCD'
_diffrn_measurement_method 'CCD rotation images, thick slices'
_diffrn_radiation_type MoK\a
_diffrn_radiation_wavelength 0.71073
_diffrn_reflns_av_R_equivalents 0.0783
_diffrn_reflns_limit_h_max 23
_diffrn_reflns_limit_h_min -23
_diffrn_reflns_limit_k_max 8
_diffrn_reflns_limit_k_min -8
_diffrn_reflns_limit_l_max 9
_diffrn_reflns_limit_l_min -10
_diffrn_reflns_number 10115
_diffrn_reflns_theta_full 27.5
_diffrn_reflns_theta_max 27.5
_diffrn_reflns_theta_min 3.74
_exptl_absorpt_coefficient_mu 0.339
_exptl_absorpt_correction_type none
_exptl_crystal_colour white
_exptl_crystal_density_diffrn 1.191
_exptl_crystal_density_method 'not measured'
_exptl_crystal_description stalk
_exptl_crystal_F_000 376
_exptl_crystal_size_max 0.1
_exptl_crystal_size_mid 0.04
_exptl_crystal_size_min 0.02
_refine_diff_density_max 0.199
_refine_diff_density_min -0.215
_refine_ls_abs_structure_details 'Flack (1983), 976 Friedel pairs'
_refine_ls_abs_structure_Flack 0.01(11)
_refine_ls_extinction_method none
_refine_ls_goodness_of_fit_ref 1.148
_refine_ls_hydrogen_treatment mixed
_refine_ls_matrix_type full
_refine_ls_number_parameters 109
_refine_ls_number_reflns 2181
_refine_ls_number_restraints 1
_refine_ls_restrained_S_all 1.148
_refine_ls_R_factor_gt 0.0586
_refine_ls_shift/su_max 0
_refine_ls_structure_factor_coef Fsqd
_refine_ls_weighting_details 'calc w=1/[\s^2^(Fo^2^)+(0.0307P)^2^+0.3106P] where P=(Fo^2^+2Fc^2^)/3'
_refine_ls_weighting_scheme calc
_refine_ls_wR_factor_ref 0.1088
_reflns_number_gt 1403
_reflns_number_total 2181
_reflns_threshold_expression I>2\s(I)
_cod_data_source_file rz2296.cif
_cod_data_source_block I
_cod_depositor_comments
;
The following automatic conversions were performed:
'_symmetry_cell_setting' value 'Orthorhombic' changed to 'orthorhombic'
according to '/home/saulius/struct/CIF-dictionaries/cif_core.dic'
dictionary named 'cif_core.dic' version 2.4.1 from 2010-06-29.

Automatic conversion script
Id: cif_fix_enum 1527 2010-12-29 10:47:43Z saulius 

The following automatic conversions were performed:

'_symmetry_cell_setting' value 'Orthorhombic' changed to
'orthorhombic' according to
/home/saulius/struct/CIF-dictionaries/cif_core.dic dictionary named
'cif_core.dic' version 2.4.1 from 2010-06-29.

Automatic conversion script
Id: cif_fix_values 1715 2011-07-08 13:25:40Z adriana 
;
_cod_database_code 2221176
_cod_database_fobs_code 2221176

loop_
_symmetry_equiv_pos_site_id
_symmetry_equiv_pos_as_xyz
1 x,y,z
2 -x,-y,1/2+z
3 1/2-x,y,1/2+z
4 1/2+x,-y,z

loop_
_atom_site_aniso_label
_atom_site_aniso_U_11
_atom_site_aniso_U_22
_atom_site_aniso_U_33
_atom_site_aniso_U_12
_atom_site_aniso_U_13
_atom_site_aniso_U_23
N1 0.0455(16) 0.0461(17) 0.0383(18) 0.0025(13) -0.0007(14) 0.0048(14)
C1 0.0384(18) 0.044(2) 0.0361(19) 0.0062(16) 0.0041(17) 0.0089(18)
C2 0.051(2) 0.043(2) 0.040(2) -0.0076(17) 0.0008(19) 0.0070(18)
C3 0.060(3) 0.039(2) 0.0300(17) 0.0022(17) 0.004(2) 0.0089(17)
C4 0.047(2) 0.051(2) 0.0353(19) 0.0013(17) 0.0013(19) 0.010(2)
C5 0.052(2) 0.051(2) 0.052(3) -0.0056(18) -0.006(2) 0.002(2)
C6 0.049(2) 0.045(2) 0.046(2) 0.0024(18) -0.0018(19) 0.0034(18)
C7 0.097(4) 0.048(3) 0.056(3) 0.012(2) 0.008(3) 0.000(2)
C8 0.052(2) 0.082(3) 0.074(3) 0.009(2) 0.007(3) 0.011(3)
O1W 0.127(3) 0.066(2) 0.0523(18) 0.037(2) -0.004(2) -0.0054(17)
Cl1 0.0555(4) 0.0492(5) 0.0475(4) 0.0042(4) -0.0028(6) 0.0044(6)

loop_
_atom_site_type_symbol
_atom_site_label
_atom_site_fract_x
_atom_site_fract_y
_atom_site_fract_z
_atom_site_U_iso_or_equiv
_atom_site_thermal_displace_type
_atom_site_calc_flag
_atom_site_refinement_flags
_atom_site_occupancy
N N1 0.06494(14) 0.5513(4) 0.2268(4) 0.0433(10) Uani . . 1.000
C C1 0.14146(17) 0.4809(5) 0.2159(4) 0.0395(11) Uani . . 1.000
C C2 0.1556(2) 0.3036(6) 0.1426(5) 0.0447(12) Uani . . 1.000
C C3 0.22856(19) 0.2362(5) 0.1269(4) 0.0430(13) Uani . . 1.000
C C4 0.28449(18) 0.3555(5) 0.1893(5) 0.0444(11) Uani . . 1.000
C C5 0.2677(2) 0.5332(6) 0.2641(5) 0.0517(14) Uani . . 1.000
C C6 0.1959(2) 0.5966(5) 0.2776(5) 0.0467(12) Uani . . 1.000
C C7 0.2432(3) 0.0413(6) 0.0454(6) 0.0670(19) Uani . . 1.000
C C8 0.3636(2) 0.2894(7) 0.1744(7) 0.0693(16) Uani . . 1.000
O O1W 0.0447(3) 0.8297(5) 0.4757(4) 0.0818(13) Uani . . 1.000
Cl Cl1 0.04002(5) 0.77733(12) 0.87943(11) 0.0507(3) Uani . . 1.000
H H1A 0.06154 0.64300 0.30678 0.0650 Uiso . . 1.000
H H1B 0.03559 0.45076 0.25217 0.0650 Uiso . . 1.000
H H1C 0.05158 0.60253 0.12795 0.0650 Uiso . . 1.000
H H2 0.11712 0.22655 0.10264 0.0534 Uiso . . 1.000
H H5 0.30525 0.61175 0.30623 0.0620 Uiso . . 1.000
H H6 0.18505 0.71675 0.32834 0.0559 Uiso . . 1.000
H H7A 0.27619 0.05896 -0.04794 0.1007 Uiso . . 1.000
H H7B 0.19792 -0.01381 0.00532 0.1007 Uiso . . 1.000
H H7C 0.26488 -0.04643 0.12637 0.1007 Uiso . . 1.000
H H8A 0.39537 0.39319 0.21227 0.1038 Uiso . . 1.000
H H8B 0.37436 0.25867 0.05870 0.1038 Uiso . . 1.000
H H8C 0.37112 0.17444 0.24296 0.1038 Uiso . . 1.000
H H1W 0.046(3) 0.824(9) 0.576(7) 0.1038 Uiso . . 1.000
H H2W 0.022(3) 0.927(8) 0.447(7) 0.1038 Uiso . . 1.000

loop_
_atom_type_symbol
_atom_type_description
_atom_type_scat_dispersion_real
_atom_type_scat_dispersion_imag
_atom_type_scat_source
C C 0.0033 0.0016 'International Tables Vol C Tables 4.2.6.8 and 6.1.1.4'
H H 0 0 'International Tables Vol C Tables 4.2.6.8 and 6.1.1.4'
N N 0.0061 0.0033 'International Tables Vol C Tables 4.2.6.8 and 6.1.1.4'
O O 0.0106 0.006 'International Tables Vol C Tables 4.2.6.8 and 6.1.1.4'
Cl Cl 0.1484 0.1585 'International Tables Vol C Tables 4.2.6.8 and 6.1.1.4'

loop_
_geom_angle_atom_site_label_1
_geom_angle_atom_site_label_2
_geom_angle_atom_site_label_3
_geom_angle_site_symmetry_1
_geom_angle_site_symmetry_2
_geom_angle_site_symmetry_3
_geom_angle
_geom_angle_publ_flag
H1W O1W H2W . . . 110(6) no
H1A N1 H1B . . . 109.00 no
H1A N1 H1C . . . 109.00 no
C1 N1 H1B . . . 109.00 no
C1 N1 H1C . . . 109.00 no
H1B N1 H1C . . . 109.00 no
C1 N1 H1A . . . 109.00 no
N1 C1 C2 . . . 119.3(3) no
C2 C1 C6 . . . 121.8(3) no
N1 C1 C6 . . . 118.9(3) no
C1 C2 C3 . . . 120.2(3) no
C2 C3 C4 . . . 118.1(3) no
C2 C3 C7 . . . 119.5(4) no
C4 C3 C7 . . . 122.4(3) no
C3 C4 C8 . . . 119.8(3) no
C5 C4 C8 . . . 120.3(3) no
C3 C4 C5 . . . 119.9(3) no
C4 C5 C6 . . . 121.1(3) no
C1 C6 C5 . . . 119.0(3) no
C3 C2 H2 . . . 120.00 no
C1 C2 H2 . . . 120.00 no
C4 C5 H5 . . . 120.00 no
C6 C5 H5 . . . 119.00 no
C5 C6 H6 . . . 121.00 no
C1 C6 H6 . . . 120.00 no
C3 C7 H7A . . . 109.00 no
C3 C7 H7B . . . 109.00 no
H7A C7 H7B . . . 109.00 no
H7A C7 H7C . . . 109.00 no
C3 C7 H7C . . . 110.00 no
H7B C7 H7C . . . 109.00 no
C4 C8 H8B . . . 109.00 no
C4 C8 H8C . . . 109.00 no
C4 C8 H8A . . . 109.00 no
H8A C8 H8C . . . 109.00 no
H8B C8 H8C . . . 109.00 no
H8A C8 H8B . . . 110.00 no

loop_
_geom_bond_atom_site_label_1
_geom_bond_atom_site_label_2
_geom_bond_site_symmetry_1
_geom_bond_site_symmetry_2
_geom_bond_distance
_geom_bond_publ_flag
O1W H2W . . 0.81(5) no
O1W H1W . . 0.80(6) no
N1 C1 . . 1.477(4) no
N1 H1A . . 0.8900 no
N1 H1C . . 0.8900 no
N1 H1B . . 0.8900 no
C1 C2 . . 1.360(5) no
C1 C6 . . 1.356(5) no
C2 C3 . . 1.412(5) no
C3 C7 . . 1.496(6) no
C3 C4 . . 1.392(5) no
C4 C8 . . 1.515(5) no
C4 C5 . . 1.378(6) no
C5 C6 . . 1.382(5) no
C2 H2 . . 0.9300 no
C5 H5 . . 0.9300 no
C6 H6 . . 0.9300 no
C7 H7B . . 0.9600 no
C7 H7C . . 0.9600 no
C7 H7A . . 0.9600 no
C8 H8C . . 0.9600 no
C8 H8A . . 0.9600 no
C8 H8B . . 0.9600 no

loop_
_geom_contact_atom_site_label_1
_geom_contact_atom_site_label_2
_geom_contact_distance
_geom_contact_site_symmetry_1
_geom_contact_site_symmetry_2
_geom_contact_publ_flag
Cl1 O1W 3.217(5) . . no
Cl1 N1 3.181(4) . 1_556 no
Cl1 N1 3.177(4) . 2_565 no
Cl1 O1W 3.174(5) . 2_575 no
Cl1 H1W 2.43(6) . . no
Cl1 H1C 2.3100 . 1_556 no
Cl1 H1B 2.3000 . 2_565 no
Cl1 H5 3.0900 . 3_555 no
Cl1 H2W 2.36(5) . 2_575 no
O1W Cl1 3.174(5) . 2_574 no
O1W N1 2.754(5) . . no
O1W Cl1 3.217(5) . . no
O1W H1A 1.8700 . . no
O1W H6 2.9100 . . no
N1 Cl1 3.177(4) . 2_564 no
N1 Cl1 3.181(4) . 1_554 no
N1 O1W 2.754(5) . . no
C3 C5 3.509(6) . 3_554 no
C3 C4 3.565(6) . 3_554 no
C4 C3 3.565(6) . 3_555 no
C4 C7 3.570(7) . 3_555 no
C5 C3 3.509(6) . 3_555 no
C7 C4 3.570(7) . 3_554 no
C3 H7A 2.8400 . 3_555 no
C4 H7A 3.1000 . 3_555 no
C5 H7C 3.0500 . 1_565 no
C6 H7C 2.9800 . 1_565 no
C7 H8B 2.8100 . . no
C7 H8C 2.9500 . . no
C7 H6 3.0800 . 3_544 no
C8 H7C 2.9300 . . no
C8 H7A 2.8400 . . no
H1A H2W 2.3400 . . no
H1A O1W 1.8700 . . no
H1A H6 2.3100 . . no
H1A H1W 2.4800 . . no
H1B Cl1 2.3000 . 2_564 no
H1B H2 2.4300 . . no
H1C Cl1 2.3100 . 1_554 no
H1W H1A 2.4800 . . no
H1W Cl1 2.43(6) . . no
H2 H1B 2.4300 . . no
H2 H7B 2.3300 . . no
H2W Cl1 2.36(5) . 2_574 no
H2W H1A 2.3400 . . no
H5 H8A 2.3300 . . no
H5 Cl1 3.0900 . 3_554 no
H6 H1A 2.3100 . . no
H6 C7 3.0800 . 3_565 no
H6 O1W 2.9100 . . no
H7A H8B 2.4000 . . no
H7A C8 2.8400 . . no
H7A C3 2.8400 . 3_554 no
H7A C4 3.1000 . 3_554 no
H7B H2 2.3300 . . no
H7C C8 2.9300 . . no
H7C C5 3.0500 . 1_545 no
H7C C6 2.9800 . 1_545 no
H8A H5 2.3300 . . no
H8B C7 2.8100 . . no
H8B H7A 2.4000 . . no
H8C C7 2.9500 . . no

loop_
_geom_hbond_atom_site_label_D
_geom_hbond_atom_site_label_H
_geom_hbond_atom_site_label_A
_geom_hbond_site_symmetry_A
_geom_hbond_distance_DH
_geom_hbond_distance_HA
_geom_hbond_distance_DA
_geom_hbond_angle_DHA
_geom_hbond_publ_flag
N1 H1A O1W . 0.8900 1.8700 2.754(5) 174.00 yes
N1 H1B Cl1 2_564 0.8900 2.3000 3.177(4) 167.00 yes
N1 H1C Cl1 1_554 0.8900 2.3100 3.181(4) 167.00 yes
O1W H1W Cl1 . 0.80(6) 2.43(6) 3.217(5) 174(7) yes
O1W H2W Cl1 2_574 0.81(5) 2.36(5) 3.174(5) 176(2) yes

loop_
_geom_torsion_atom_site_label_1
_geom_torsion_atom_site_label_2
_geom_torsion_atom_site_label_3
_geom_torsion_atom_site_label_4
_geom_torsion_site_symmetry_1
_geom_torsion_site_symmetry_2
_geom_torsion_site_symmetry_3
_geom_torsion_site_symmetry_4
_geom_torsion
_geom_torsion_publ_flag
N1 C1 C2 C3 . . . . 178.3(3) no
C6 C1 C2 C3 . . . . -0.9(6) no
N1 C1 C6 C5 . . . . -178.5(3) no
C2 C1 C6 C5 . . . . 0.6(6) no
C1 C2 C3 C4 . . . . 0.4(5) no
C1 C2 C3 C7 . . . . -179.8(4) no
C2 C3 C4 C5 . . . . 0.2(5) no
C2 C3 C4 C8 . . . . -179.7(4) no
C7 C3 C4 C5 . . . . -179.6(4) no
C7 C3 C4 C8 . . . . 0.5(6) no
C3 C4 C5 C6 . . . . -0.4(6) no
C8 C4 C5 C6 . . . . 179.5(4) no
C4 C5 C6 C1 . . . . 0.0(6) no

loop_
_cod_related_entry_id
_cod_related_entry_database
_cod_related_entry_code
1 ChemSpider 30655725
